data_1507853
loop_
_publ_author_name
'Gao, Peng'
'Cook, Silas P.'

_publ_section_title
;
 A reductive-Heck approach to the hydroazulene ring system: a formal
 synthesis of the englerins.
;
_journal_issue 13
_journal_name_full 'Organic letters'
_journal_page_first 3340
_journal_page_last 3343
_journal_paper_doi 10.1021/ol3013167
_journal_volume 14
_journal_year 2012
_chemical_formula_moiety 'C22 H27 I1 O4'
_chemical_formula_sum 'C22 H27 I O4'
_chemical_formula_weight 482.36
_space_group_IT_number 2
_symmetry_cell_setting triclinic
_symmetry_space_group_name_Hall '-P 1'
_symmetry_space_group_name_H-M 'P -1'
_atom_sites_solution_hydrogens geom
_atom_sites_solution_primary direct
_audit_creation_date 10-08-06
_audit_creation_method CRYSTALS_ver_14.06
_cell_angle_alpha 115.738(6)
_cell_angle_beta 100.251(8)
_cell_angle_gamma 90.978(8)
_cell_formula_units_Z 2
_cell_length_a 9.376(6)
_cell_length_b 10.638(3)
_cell_length_c 12.234(3)
_cell_measurement_reflns_used 8070
_cell_measurement_temperature 293
_cell_measurement_theta_max 29
_cell_measurement_theta_min 3
_cell_volume 1075.5(8)
_computing_cell_refinement 'Apex2 (Bruker AXS, 2006)'
_computing_data_collection 'Apex2 (Bruker AXS, 2006)'
_computing_data_reduction 'Apex2 (Bruker AXS, 2006)'
_computing_molecular_graphics 'CAMERON (Watkin et al., 1996)'
_computing_publication_material 'CRYSTALS (Betteridge et al., 2003)'
_computing_structure_refinement 'CRYSTALS (Betteridge et al., 2003)'
_computing_structure_solution 'SIR92 (Altomare et al., 1994)'
_diffrn_ambient_temperature 293
_diffrn_measured_fraction_theta_full 0.990
_diffrn_measured_fraction_theta_max 0.979
_diffrn_measurement_device Area
_diffrn_measurement_device_type 'Bruker Kappa Apex2'
_diffrn_measurement_method '\f & \w scans'
_diffrn_radiation_monochromator graphite
_diffrn_radiation_type 'Mo K\a'
_diffrn_radiation_wavelength 0.71073
_diffrn_reflns_av_R_equivalents 0.000
_diffrn_reflns_limit_h_max 13
_diffrn_reflns_limit_h_min -12
_diffrn_reflns_limit_k_max 14
_diffrn_reflns_limit_k_min -14
_diffrn_reflns_limit_l_max 12
_diffrn_reflns_limit_l_min -17
_diffrn_reflns_number 21109
_diffrn_reflns_theta_full 25.007
_diffrn_reflns_theta_max 30.129
_diffrn_reflns_theta_min 1.888
_diffrn_standards_number 0
_exptl_absorpt_coefficient_mu 1.512
_exptl_absorpt_correction_T_max 0.77
_exptl_absorpt_correction_T_min 0.66
_exptl_absorpt_correction_type multi-scan
_exptl_absorpt_process_details 'DENZO/SCALEPACK (Otwinowski & Minor, 1997)'
_exptl_crystal_colour colorless
_exptl_crystal_density_diffrn 1.489
_exptl_crystal_density_method 'not measured'
_exptl_crystal_description prism
_exptl_crystal_F_000 488
_exptl_crystal_size_max 0.419
_exptl_crystal_size_mid 0.278
_exptl_crystal_size_min 0.170
_refine_diff_density_max 1.84
_refine_diff_density_min -1.74
_refine_ls_extinction_method None
_refine_ls_goodness_of_fit_ref 0.9993
_refine_ls_hydrogen_treatment none
_refine_ls_matrix_type full
_refine_ls_number_parameters 244
_refine_ls_number_reflns 6213
_refine_ls_number_restraints 0
_refine_ls_R_factor_all 0.0672
_refine_ls_R_factor_gt 0.0386
_refine_ls_shift/su_max 0.0004760
_refine_ls_shift/su_mean 0.0000180
_refine_ls_structure_factor_coef Fsqd
_refine_ls_weighting_details
;
 Method= Modified Sheldrick 
 w=1/[\s^2^(F^2^) + ( 0.07P)^2^ + 1.31P] 
 ,where P=(max(Fo^2^,0) + 2Fc^2^)/3 
;
_refine_ls_weighting_scheme calc
_refine_ls_wR_factor_all 0.1360
_refine_ls_wR_factor_gt 0.1064
_refine_ls_wR_factor_ref 0.1360
_reflns_limit_h_max 12
_reflns_limit_h_min -13
_reflns_limit_k_max 13
_reflns_limit_k_min -14
_reflns_limit_l_max 17
_reflns_limit_l_min 0
_reflns_number_gt 3662
_reflns_number_total 6213
_reflns_threshold_expression I>2.0\s(I)
_oxford_diffrn_Wilson_B_factor 4.37
_oxford_diffrn_Wilson_scale 29.41
_oxford_refine_ls_r_factor_ref 0.0672
_oxford_refine_ls_scale 0.20820(15)
_oxford_reflns_number_all 6213
_oxford_reflns_threshold_expression_ref I>-10.0\s(I)
_oxford_structure_analysis_title 'mo_10083_0ma in P-1'
_cod_data_source_file ol3013167_si_001.cif
_cod_data_source_block 10083
_cod_depositor_comments 'Adding full bibliography for 1507853--1507855.cif.'
_cod_original_cell_volume 1075.5(7)
_cod_original_sg_symbol_H-M 'P -1 '
_cod_original_formula_sum 'C22 H27 I1 O4'
_cod_database_code 1507853

loop_
_symmetry_equiv_pos_as_xyz
x,y,z
-x,-y,-z

loop_
_atom_site_label
_atom_site_type_symbol
_atom_site_fract_x
_atom_site_fract_y
_atom_site_fract_z
_atom_site_U_iso_or_equiv
_atom_site_occupancy
_atom_site_adp_type
_atom_site_refinement_flags_posn
C1 C 0.1911(3) 0.7422(3) 0.8943(3) 0.0397 1.0000 Uani .
C2 C 0.1300(3) 0.6804(3) 0.7551(3) 0.0402 1.0000 Uani .
C3 C 0.1144(4) 0.7914(4) 0.7064(4) 0.0593 1.0000 Uani .
C4 C 0.1420(5) 0.7174(5) 0.5760(4) 0.0663 1.0000 Uani .
C5 C 0.2697(4) 0.6350(4) 0.5893(3) 0.0527 1.0000 Uani .
C6 C 0.2313(3) 0.5784(3) 0.6792(3) 0.0380 1.0000 Uani .
C7 C 0.3674(3) 0.5590(3) 0.7541(3) 0.0364 1.0000 Uani .
C8 C 0.4186(3) 0.6685(3) 0.8898(3) 0.0363 1.0000 Uani .
C9 C 0.3573(3) 0.6099(3) 0.9680(3) 0.0440 1.0000 Uani .
C10 C 0.1969(3) 0.6298(3) 0.9439(3) 0.0407 1.0000 Uani .
C11 C 0.1179(4) 0.8668(4) 0.9728(4) 0.0572 1.0000 Uani .
C12 C 0.2951(6) 0.5194(6) 0.4681(4) 0.0781 1.0000 Uani .
C13 C 0.5833(3) 0.7108(3) 0.9220(3) 0.0472 1.0000 Uani .
C14 C 0.6286(4) 0.7717(5) 0.8414(4) 0.0657 1.0000 Uani .
C15 C 0.6370(4) 0.8125(5) 1.0588(4) 0.0717 1.0000 Uani .
C16 C -0.0218(3) 0.4741(3) 0.8495(3) 0.0405 1.0000 Uani .
C17 C -0.0822(3) 0.3266(3) 0.7666(3) 0.0392 1.0000 Uani .
C18 C 0.0068(3) 0.2210(3) 0.7225(3) 0.0466 1.0000 Uani .
C19 C -0.0535(4) 0.0840(3) 0.6492(4) 0.0514 1.0000 Uani .
C20 C -0.2017(4) 0.0519(3) 0.6194(3) 0.0489 1.0000 Uani .
C21 C -0.2925(3) 0.1573(4) 0.6625(3) 0.0517 1.0000 Uani .
C22 C -0.2329(3) 0.2941(3) 0.7356(3) 0.0439 1.0000 Uani .
I1 I -0.29295(3) -0.15563(3) 0.50456(3) 0.0745 1.0000 Uani .
O3 O 0.1216(2) 0.4943(2) 0.8540(2) 0.0407 1.0000 Uani .
O1 O 0.3427(2) 0.78941(19) 0.9116(2) 0.0394 1.0000 Uani .
O2 O 0.4328(3) 0.4573(2) 0.7107(2) 0.0528 1.0000 Uani .
O4 O -0.0905(3) 0.5654(3) 0.9072(3) 0.0557 1.0000 Uani .
H21 H 0.0370 0.6306 0.7369 0.0511 1.0000 Uiso R
H31 H 0.1842 0.8705 0.7564 0.0717 1.0000 Uiso R
H32 H 0.0192 0.8206 0.7053 0.0717 1.0000 Uiso R
H41 H 0.1678 0.7833 0.5478 0.0856 1.0000 Uiso R
H42 H 0.0591 0.6564 0.5199 0.0856 1.0000 Uiso R
H51 H 0.3558 0.6985 0.6294 0.0654 1.0000 Uiso R
H61 H 0.1767 0.4891 0.6307 0.0465 1.0000 Uiso R
H91 H 0.4012 0.6609 1.0534 0.0537 1.0000 Uiso R
H92 H 0.3709 0.5134 0.9409 0.0537 1.0000 Uiso R
H101 H 0.1615 0.6623 1.0186 0.0518 1.0000 Uiso R
H111 H 0.1616 0.8991 1.0579 0.0698 1.0000 Uiso R
H112 H 0.1294 0.9400 0.9494 0.0698 1.0000 Uiso R
H113 H 0.0171 0.8392 0.9600 0.0698 1.0000 Uiso R
H121 H 0.3758 0.4732 0.4851 0.0959 1.0000 Uiso R
H122 H 0.3148 0.5591 0.4155 0.0959 1.0000 Uiso R
H123 H 0.2105 0.4537 0.4283 0.0959 1.0000 Uiso R
H131 H 0.6301 0.6280 0.9066 0.0583 1.0000 Uiso R
H141 H 0.7310 0.7966 0.8643 0.0807 1.0000 Uiso R
H142 H 0.5803 0.8527 0.8521 0.0807 1.0000 Uiso R
H143 H 0.6031 0.7038 0.7571 0.0807 1.0000 Uiso R
H151 H 0.7392 0.8364 1.0753 0.0884 1.0000 Uiso R
H152 H 0.5889 0.8952 1.0782 0.0884 1.0000 Uiso R
H153 H 0.6157 0.7690 1.1083 0.0884 1.0000 Uiso R
H181 H 0.1096 0.2428 0.7433 0.0589 1.0000 Uiso R
H191 H 0.0080 0.0119 0.6191 0.0640 1.0000 Uiso R
H211 H -0.3953 0.1348 0.6406 0.0653 1.0000 Uiso R
H221 H -0.2945 0.3663 0.7654 0.0549 1.0000 Uiso R

loop_
_atom_site_aniso_label
_atom_site_aniso_U_11
_atom_site_aniso_U_22
_atom_site_aniso_U_33
_atom_site_aniso_U_23
_atom_site_aniso_U_13
_atom_site_aniso_U_12
C1 0.0280(12) 0.0317(12) 0.0510(16) 0.0115(12) 0.0059(11) 0.0078(10)
C2 0.0299(12) 0.0394(14) 0.0507(17) 0.0218(13) 0.0021(11) 0.0067(10)
C3 0.055(2) 0.055(2) 0.078(3) 0.0411(19) 0.0064(18) 0.0187(16)
C4 0.060(2) 0.079(3) 0.077(3) 0.055(2) 0.0020(19) 0.0105(19)
C5 0.0425(16) 0.063(2) 0.057(2) 0.0335(17) 0.0023(14) 0.0025(14)
C6 0.0339(13) 0.0355(13) 0.0371(14) 0.0125(11) -0.0005(10) 0.0013(10)
C7 0.0310(12) 0.0312(12) 0.0434(15) 0.0145(11) 0.0045(10) 0.0042(9)
C8 0.0276(11) 0.0282(11) 0.0447(15) 0.0113(11) -0.0003(10) 0.0054(9)
C9 0.0374(14) 0.0474(16) 0.0450(16) 0.0213(13) 0.0013(12) 0.0061(12)
C10 0.0357(13) 0.0387(14) 0.0430(15) 0.0142(12) 0.0070(11) 0.0039(11)
C11 0.0452(17) 0.0426(16) 0.074(2) 0.0146(16) 0.0185(16) 0.0160(14)
C12 0.086(3) 0.103(4) 0.055(2) 0.040(2) 0.025(2) 0.024(3)
C13 0.0276(13) 0.0408(15) 0.0610(19) 0.0148(14) 0.0000(12) 0.0052(11)
C14 0.0377(17) 0.070(2) 0.084(3) 0.030(2) 0.0115(17) -0.0037(16)
C15 0.0451(19) 0.069(2) 0.070(3) 0.013(2) -0.0140(17) -0.0087(17)
C16 0.0346(13) 0.0424(15) 0.0467(16) 0.0223(13) 0.0071(12) 0.0058(11)
C17 0.0353(13) 0.0400(14) 0.0437(15) 0.0215(12) 0.0037(11) 0.0050(11)
C18 0.0333(14) 0.0438(15) 0.0601(19) 0.0233(14) 0.0024(13) 0.0055(11)
C19 0.0427(16) 0.0394(15) 0.067(2) 0.0217(15) 0.0032(15) 0.0097(12)
C20 0.0437(16) 0.0419(15) 0.0552(19) 0.0208(14) -0.0020(14) 0.0004(12)
C21 0.0337(14) 0.0560(19) 0.059(2) 0.0237(16) 0.0006(13) 0.0005(13)
C22 0.0342(14) 0.0503(17) 0.0480(17) 0.0230(14) 0.0075(12) 0.0083(12)
I1 0.05632(17) 0.04684(15) 0.0967(3) 0.01906(14) -0.00672(14) -0.00438(11)
O3 0.0332(9) 0.0373(10) 0.0488(12) 0.0166(9) 0.0087(8) 0.0036(8)
O1 0.0290(9) 0.0270(8) 0.0532(12) 0.0109(8) 0.0047(8) 0.0055(7)
O2 0.0465(12) 0.0390(11) 0.0563(14) 0.0078(10) 0.0051(10) 0.0163(9)
O4 0.0383(11) 0.0494(13) 0.0704(16) 0.0157(12) 0.0180(11) 0.0112(10)

loop_
_atom_type_symbol
_atom_type_scat_dispersion_real
_atom_type_scat_dispersion_imag
_atom_type_scat_Cromer_Mann_a1
_atom_type_scat_Cromer_Mann_b1
_atom_type_scat_Cromer_Mann_a2
_atom_type_scat_Cromer_Mann_b2
_atom_type_scat_Cromer_Mann_a3
_atom_type_scat_Cromer_Mann_b3
_atom_type_scat_Cromer_Mann_a4
_atom_type_scat_Cromer_Mann_b4
_atom_type_scat_Cromer_Mann_c
_atom_type_scat_source
C 0.0033 0.0016 2.3100 20.8439 1.0200 10.2075 1.5886 0.5687 0.8650 51.6512 0.2156 'International Tables Vol C 4.2.6.8 and 6.1.1.4'
H 0.0000 0.0000 0.4930 10.5109 0.3229 26.1257 0.1402 3.1424 0.0408 57.7998 0.0030 'International Tables Vol C 4.2.6.8 and 6.1.1.4'
O 0.0106 0.0060 3.0485 13.2771 2.2868 5.7011 1.5463 0.3239 0.8670 32.9089 0.2508 'International Tables Vol C 4.2.6.8 and 6.1.1.4'
I -0.4742 1.8119 20.1472 4.3470 18.9949 0.3814 7.5138 27.7660 2.2735 66.8776 4.0712 'International Tables Vol C 4.2.6.8 and 6.1.1.4'

loop_
_geom_angle_atom_site_label_1
_geom_angle_atom_site_label_2
_geom_angle_atom_site_label_3
_geom_angle
_geom_angle_publ_flag
C2 C1 C10 112.9(2) yes
C2 C1 C11 114.6(3) yes
C10 C1 C11 110.8(3) yes
C2 C1 O1 105.8(2) yes
C10 C1 O1 104.0(2) yes
C11 C1 O1 108.0(2) yes
C1 C2 C3 113.4(3) yes
C1 C2 C6 111.7(2) yes
C3 C2 C6 105.0(3) yes
C1 C2 H21 108.9 no
C3 C2 H21 108.8 no
C6 C2 H21 108.9 no
C2 C3 C4 104.3(3) yes
C2 C3 H31 110.6 no
C4 C3 H31 110.9 no
C2 C3 H32 110.7 no
C4 C3 H32 110.7 no
H31 C3 H32 109.5 no
C3 C4 C5 103.6(3) yes
C3 C4 H41 110.9 no
C5 C4 H41 110.5 no
C3 C4 H42 111.3 no
C5 C4 H42 111.0 no
H41 C4 H42 109.5 no
C4 C5 C6 102.7(3) yes
C4 C5 C12 115.0(3) yes
C6 C5 C12 113.0(3) yes
C4 C5 H51 108.7 no
C6 C5 H51 108.5 no
C12 C5 H51 108.6 no
C5 C6 C2 106.3(2) yes
C5 C6 C7 110.9(2) yes
C2 C6 C7 115.7(2) yes
C5 C6 H61 107.9 no
C2 C6 H61 107.9 no
C7 C6 H61 107.9 no
C6 C7 C8 118.4(2) yes
C6 C7 O2 121.3(3) yes
C8 C7 O2 120.2(2) yes
C7 C8 C9 106.2(2) yes
C7 C8 C13 111.7(2) yes
C9 C8 C13 117.3(2) yes
C7 C8 O1 109.4(2) yes
C9 C8 O1 101.8(2) yes
C13 C8 O1 109.8(2) yes
C8 C9 C10 102.3(2) yes
C8 C9 H91 111.3 no
C10 C9 H91 111.4 no
C8 C9 H92 111.0 no
C10 C9 H92 111.2 no
H91 C9 H92 109.5 no
C1 C10 C9 104.5(2) yes
C1 C10 O3 113.5(2) yes
C9 C10 O3 106.7(2) yes
C1 C10 H101 110.9 no
C9 C10 H101 110.3 no
O3 C10 H101 110.7 no
C1 C11 H111 109.6 no
C1 C11 H112 109.3 no
H111 C11 H112 109.5 no
C1 C11 H113 109.5 no
H111 C11 H113 109.5 no
H112 C11 H113 109.5 no
C5 C12 H121 109.4 no
C5 C12 H122 109.6 no
H121 C12 H122 109.5 no
C5 C12 H123 109.4 no
H121 C12 H123 109.5 no
H122 C12 H123 109.5 no
C8 C13 C14 111.9(3) yes
C8 C13 C15 112.2(3) yes
C14 C13 C15 110.2(3) yes
C8 C13 H131 107.4 no
C14 C13 H131 107.5 no
C15 C13 H131 107.4 no
C13 C14 H141 109.4 no
C13 C14 H142 109.7 no
H141 C14 H142 109.5 no
C13 C14 H143 109.4 no
H141 C14 H143 109.5 no
H142 C14 H143 109.5 no
C13 C15 H151 109.8 no
C13 C15 H152 109.5 no
H151 C15 H152 109.5 no
C13 C15 H153 109.2 no
H151 C15 H153 109.5 no
H152 C15 H153 109.5 no
C17 C16 O3 111.6(2) yes
C17 C16 O4 125.0(3) yes
O3 C16 O4 123.4(3) yes
C16 C17 C18 121.9(3) yes
C16 C17 C22 118.4(3) yes
C18 C17 C22 119.6(3) yes
C17 C18 C19 120.2(3) yes
C17 C18 H181 119.8 no
C19 C18 H181 120.0 no
C18 C19 C20 120.2(3) yes
C18 C19 H191 119.8 no
C20 C19 H191 120.0 no
C19 C20 C21 120.3(3) yes
C19 C20 I1 120.0(3) yes
C21 C20 I1 119.7(2) yes
C20 C21 C22 119.8(3) yes
C20 C21 H211 120.0 no
C22 C21 H211 120.2 no
C17 C22 C21 120.0(3) yes
C17 C22 H221 120.0 no
C21 C22 H221 120.0 no
C10 O3 C16 116.7(2) yes
C1 O1 C8 105.5(2) yes

loop_
_geom_bond_atom_site_label_1
_geom_bond_atom_site_label_2
_geom_bond_distance
_geom_bond_publ_flag
C1 C2 1.525(4) yes
C1 C10 1.556(4) yes
C1 C11 1.520(4) yes
C1 O1 1.447(3) yes
C2 C3 1.534(5) yes
C2 C6 1.554(4) yes
C2 H21 0.950 no
C3 C4 1.516(6) yes
C3 H31 0.950 no
C3 H32 0.950 no
C4 C5 1.522(5) yes
C4 H41 0.950 no
C4 H42 0.950 no
C5 C6 1.552(5) yes
C5 C12 1.523(6) yes
C5 H51 0.950 no
C6 C7 1.506(4) yes
C6 H61 0.950 no
C7 C8 1.536(4) yes
C7 O2 1.211(3) yes
C8 C9 1.529(5) yes
C8 C13 1.533(4) yes
C8 O1 1.426(3) yes
C9 C10 1.517(4) yes
C9 H91 0.950 no
C9 H92 0.950 no
C10 O3 1.448(3) yes
C10 H101 0.950 no
C11 H111 0.950 no
C11 H112 0.950 no
C11 H113 0.950 no
C12 H121 0.950 no
C12 H122 0.950 no
C12 H123 0.950 no
C13 C14 1.504(6) yes
C13 C15 1.528(5) yes
C13 H131 0.950 no
C14 H141 0.950 no
C14 H142 0.950 no
C14 H143 0.950 no
C15 H151 0.950 no
C15 H152 0.950 no
C15 H153 0.950 no
C16 C17 1.481(4) yes
C16 O3 1.346(4) yes
C16 O4 1.201(4) yes
C17 C18 1.384(4) yes
C17 C22 1.392(4) yes
C18 C19 1.380(5) yes
C18 H181 0.950 no
C19 C20 1.369(5) yes
C19 H191 0.950 no
C20 C21 1.392(5) yes
C20 I1 2.096(3) yes
C21 C22 1.376(5) yes
C21 H211 0.950 no
C22 H221 0.950 no

loop_
_geom_torsion_atom_site_label_1
_geom_torsion_atom_site_label_2
_geom_torsion_atom_site_label_3
_geom_torsion_atom_site_label_4
_geom_torsion
_geom_torsion_publ_flag
C8 O1 C1 C2 -84.1(3) no
C8 O1 C1 C10 35.0(3) no
C8 O1 C1 C11 152.8(3) no
C1 O1 C8 C13 -172.8(2) no
C1 O1 C8 C7 64.3(3) no
C1 O1 C8 C9 -47.8(3) no
C10 O3 C16 C17 -172.4(3) no
C10 O3 C16 O4 6.9(5) no
C16 O3 C10 C1 -87.4(3) no
C16 O3 C10 C9 158.2(3) no
C10 C1 C2 C3 176.3(3) no
O1 C1 C2 C6 47.7(4) no
C2 C1 C10 O3 -9.8(3) no
O1 C1 C2 C3 -70.7(3) no
C11 C1 C10 C9 -123.9(3) no
C2 C1 C10 C9 106.1(3) no
C11 C1 C10 O3 120.2(3) no
O1 C1 C10 C9 -8.1(3) no
O1 C1 C10 O3 -123.9(2) no
C11 C1 C2 C6 166.6(3) no
C10 C1 C2 C6 -65.4(3) no
C11 C1 C2 C3 48.2(4) no
C3 C2 C6 C7 123.4(3) no
C3 C2 C6 C5 -0.1(3) no
C6 C2 C3 C4 25.3(4) no
C1 C2 C3 C4 147.4(3) no
C1 C2 C6 C7 0.1(4) no
C1 C2 C6 C5 -123.4(3) no
C2 C3 C4 C5 -41.5(4) no
C3 C4 C5 C12 163.9(4) no
C3 C4 C5 C6 40.7(4) no
C4 C5 C6 C2 -24.7(4) no
C12 C5 C6 C7 84.2(4) no
C4 C5 C6 C7 -151.3(3) no
C12 C5 C6 C2 -149.3(3) no
C2 C6 C7 C8 -17.8(4) no
C5 C6 C7 C8 103.3(3) no
C2 C6 C7 O2 159.6(3) no
C5 C6 C7 O2 -79.4(4) no
C6 C7 C8 O1 -13.7(4) no
C6 C7 C8 C9 95.6(3) no
O2 C7 C8 C13 47.2(4) no
C6 C7 C8 C13 -135.4(3) no
O2 C7 C8 O1 169.0(3) no
O2 C7 C8 C9 -81.9(4) no
C7 C8 C9 C10 -73.8(3) no
C13 C8 C9 C10 160.5(3) no
O1 C8 C13 C14 -62.4(4) no
O1 C8 C9 C10 40.7(3) no
C9 C8 C13 C15 -53.4(4) no
C7 C8 C13 C14 59.2(4) no
C7 C8 C13 C15 -176.3(3) no
O1 C8 C13 C15 62.1(4) no
C9 C8 C13 C14 -177.9(3) no
C8 C9 C10 O3 101.2(3) no
C8 C9 C10 C1 -19.3(3) no
O3 C16 C17 C18 12.5(5) no
O3 C16 C17 C22 -169.3(3) no
O4 C16 C17 C18 -166.8(4) no
O4 C16 C17 C22 11.4(5) no
C16 C17 C18 C19 177.6(3) no
C22 C17 C18 C19 -0.7(5) no
C16 C17 C22 C21 -177.6(3) no
C18 C17 C22 C21 0.7(5) no
C17 C18 C19 C20 0.2(6) no
C18 C19 C20 I1 178.5(3) no
C18 C19 C20 C21 0.2(6) no
I1 C20 C21 C22 -178.5(3) no
C19 C20 C21 C22 -0.2(5) no
C20 C21 C22 C17 -0.3(5) no
